data_2224642
loop_
_publ_author_name
'Mei, Xiang-Dong'
'Liang, Yan-Hui'
'Wang, Zhong-Yue'

_publ_section_title
;
 (4-Bromo-3,5-dimethyl-1<i>H</i>-pyrazol-1-yl)(2,6-difluorophenyl)methanone
;
_journal_coeditor_code HB5260
_journal_issue 1
_journal_name_full 'Acta Crystallographica Section E'
_journal_page_first o115
_journal_paper_doi 10.1107/S1600536809052532
_journal_volume 66
_journal_year 2010
_chemical_formula_iupac 'C12 H9 Br F2 N2 O'
_chemical_formula_moiety 'C12 H9 Br F2 N2 O'
_chemical_formula_sum 'C12 H9 Br F2 N2 O'
_chemical_formula_weight 315.12
_chemical_name_systematic
;
(4-Bromo-3,5-dimethyl-1<i>H</i>-pyrazol-1-yl)(2,6-difluorophenyl)methanone
;
_space_group_IT_number 14
_symmetry_cell_setting monoclinic
_symmetry_space_group_name_Hall '-P 2ybc'
_symmetry_space_group_name_H-M 'P 1 21/c 1'
_atom_sites_solution_hydrogens geom
_atom_sites_solution_primary direct
_atom_sites_solution_secondary difmap
_audit_creation_method SHELXL-97
_cell_angle_alpha 90.00
_cell_angle_beta 91.533(5)
_cell_angle_gamma 90.00
_cell_formula_units_Z 8
_cell_length_a 7.116(3)
_cell_length_b 29.304(10)
_cell_length_c 11.674(4)
_cell_measurement_reflns_used 768
_cell_measurement_temperature 173(2)
_cell_measurement_theta_max 27.48
_cell_measurement_theta_min 2.17
_cell_volume 2433.5(16)
_computing_cell_refinement 'CrystalClear (Rigaku, 2008)'
_computing_data_collection 'CrystalClear (Rigaku, 2008)'
_computing_data_reduction 'CrystalClear (Rigaku, 2008)'
_computing_molecular_graphics 'SHELXTL (Sheldrick, 2008)'
_computing_publication_material 'SHELX97 (Sheldrick, 2008)'
_computing_structure_refinement 'SHELXL97 (Sheldrick, 2008)'
_computing_structure_solution 'SHELXS97 (Sheldrick, 2008)'
_diffrn_ambient_temperature 173(2)
_diffrn_measured_fraction_theta_full 0.995
_diffrn_measured_fraction_theta_max 0.995
_diffrn_measurement_device_type 'Rigaku Saturn724+ CCD'
_diffrn_measurement_method '\w scans at fixed \c = 45\%'
_diffrn_radiation_monochromator graphite
_diffrn_radiation_source 'sealed tube'
_diffrn_radiation_type MoK\a
_diffrn_radiation_wavelength 0.71073
_diffrn_reflns_av_R_equivalents 0.0599
_diffrn_reflns_av_sigmaI/netI 0.0534
_diffrn_reflns_limit_h_max 8
_diffrn_reflns_limit_h_min -6
_diffrn_reflns_limit_k_max 34
_diffrn_reflns_limit_k_min -34
_diffrn_reflns_limit_l_max 13
_diffrn_reflns_limit_l_min -12
_diffrn_reflns_number 15188
_diffrn_reflns_theta_full 25.00
_diffrn_reflns_theta_max 25.00
_diffrn_reflns_theta_min 2.78
_exptl_absorpt_coefficient_mu 3.392
_exptl_absorpt_correction_T_max 0.596
_exptl_absorpt_correction_T_min 0.596
_exptl_absorpt_correction_type numerical
_exptl_absorpt_process_details '(CrystalClear; Rigaku, 2008)'
_exptl_crystal_colour colourless
_exptl_crystal_density_diffrn 1.720
_exptl_crystal_density_method 'not measured'
_exptl_crystal_description block
_exptl_crystal_F_000 1248
_exptl_crystal_size_max 0.17
_exptl_crystal_size_mid 0.17
_exptl_crystal_size_min 0.17
_refine_diff_density_max 1.079
_refine_diff_density_min -0.466
_refine_ls_extinction_method none
_refine_ls_goodness_of_fit_ref 1.268
_refine_ls_hydrogen_treatment constr
_refine_ls_matrix_type full
_refine_ls_number_parameters 329
_refine_ls_number_reflns 4276
_refine_ls_number_restraints 0
_refine_ls_restrained_S_all 1.268
_refine_ls_R_factor_all 0.0871
_refine_ls_R_factor_gt 0.0769
_refine_ls_shift/su_max 0.000
_refine_ls_shift/su_mean 0.000
_refine_ls_structure_factor_coef Fsqd
_refine_ls_weighting_details 'calc w=1/[\s^2^(Fo^2^)+(0.0402P)^2^+7.5951P] where P=(Fo^2^+2Fc^2^)/3'
_refine_ls_weighting_scheme calc
_refine_ls_wR_factor_gt 0.1534
_refine_ls_wR_factor_ref 0.1582
_reflns_number_gt 3819
_reflns_number_total 4276
_reflns_threshold_expression I>2\s(I)
_cod_data_source_file hb5260.cif
_cod_data_source_block I
_cod_original_cell_volume 2433.5(15)
_cod_original_sg_symbol_H-M 'P 21/c'
_cod_database_code 2224642
_cod_database_fobs_code 2224642

loop_
_symmetry_equiv_pos_as_xyz
'x, y, z'
'-x, y+1/2, -z+1/2'
'-x, -y, -z'
'x, -y-1/2, z-1/2'

loop_
_atom_site_type_symbol
_atom_site_label
_atom_site_fract_x
_atom_site_fract_y
_atom_site_fract_z
_atom_site_U_iso_or_equiv
_atom_site_adp_type
_atom_site_calc_flag
_atom_site_refinement_flags
_atom_site_occupancy
_atom_site_disorder_assembly
_atom_site_disorder_group
Br Br1 0.48772(10) 0.41014(2) 0.89703(6) 0.0409(2) Uani d . 1 . .
Br Br2 1.00200(10) 0.31950(3) 1.09739(6) 0.0491(3) Uani d . 1 . .
F F1 0.7911(6) 0.30667(16) 1.4485(4) 0.0586(12) Uani d . 1 . .
F F2 0.1573(5) 0.32948(15) 1.3484(3) 0.0503(11) Uani d . 1 . .
F F3 0.6692(7) 0.42324(19) 0.6390(5) 0.0780(16) Uani d . 1 . .
F F4 1.3057(7) 0.4580(2) 0.6345(6) 0.0889(18) Uani d . 1 . .
O O1 0.5532(8) 0.26916(16) 1.2410(4) 0.0534(14) Uani d . 1 . .
O O2 1.0003(10) 0.48031(17) 0.8138(4) 0.0649(17) Uani d . 1 . .
N N1 0.5031(7) 0.34346(17) 1.1966(4) 0.0298(12) Uani d . 1 . .
N N2 0.4946(7) 0.38788(17) 1.2406(5) 0.0322(12) Uani d . 1 . .
N N3 0.9873(7) 0.40262(16) 0.8255(4) 0.0290(12) Uani d . 1 . .
N N4 0.9923(7) 0.36189(17) 0.7664(4) 0.0303(12) Uani d . 1 . .
C C1 0.4918(9) 0.4144(2) 1.1501(6) 0.0323(15) Uani d . 1 . .
C C2 0.4947(9) 0.3874(2) 1.0474(5) 0.0304(14) Uani d . 1 . .
C C3 0.5023(8) 0.3431(2) 1.0775(5) 0.0287(14) Uani d . 1 . .
C C4 0.4855(11) 0.4650(2) 1.1623(6) 0.0431(17) Uani d . 1 . .
H H4A 0.4898 0.4731 1.2438 0.065 Uiso calc R 1 . .
H H4B 0.3690 0.4767 1.1265 0.065 Uiso calc R 1 . .
H H4C 0.5936 0.4785 1.1247 0.065 Uiso calc R 1 . .
C C5 0.5039(10) 0.3009(2) 1.0060(6) 0.0380(16) Uani d . 1 . .
H H5A 0.4885 0.3092 0.9250 0.057 Uiso calc R 1 . .
H H5B 0.4005 0.2809 1.0279 0.057 Uiso calc R 1 . .
H H5C 0.6238 0.2850 1.0183 0.057 Uiso calc R 1 . .
C C6 0.5157(10) 0.3064(2) 1.2725(5) 0.0351(15) Uani d . 1 . .
C C7 0.4758(9) 0.3177(2) 1.3954(5) 0.0302(14) Uani d . 1 . .
C C8 0.6131(9) 0.3157(2) 1.4813(6) 0.0362(16) Uani d . 1 . .
C C9 0.5761(11) 0.3226(2) 1.5946(6) 0.0434(18) Uani d . 1 . .
H H9A 0.6742 0.3219 1.6513 0.052 Uiso calc R 1 . .
C C10 0.3931(10) 0.3306(2) 1.6239(6) 0.0387(16) Uani d . 1 . .
H H10A 0.3650 0.3341 1.7025 0.046 Uiso calc R 1 . .
C C11 0.2501(10) 0.3337(2) 1.5433(6) 0.0409(17) Uani d . 1 . .
H H11A 0.1250 0.3405 1.5642 0.049 Uiso calc R 1 . .
C C12 0.2950(9) 0.3266(2) 1.4315(6) 0.0355(15) Uani d . 1 . .
C C13 0.9966(9) 0.3303(2) 0.8459(6) 0.0330(15) Uani d . 1 . .
C C14 0.9948(9) 0.3504(2) 0.9562(5) 0.0325(15) Uani d . 1 . .
C C15 0.9901(9) 0.3960(2) 0.9434(5) 0.0339(15) Uani d . 1 . .
C C16 1.0047(12) 0.2810(2) 0.8158(7) 0.051(2) Uani d . 1 . .
H H16A 1.0217 0.2777 0.7332 0.076 Uiso calc R 1 . .
H H16B 0.8872 0.2661 0.8369 0.076 Uiso calc R 1 . .
H H16C 1.1105 0.2666 0.8575 0.076 Uiso calc R 1 . .
C C17 0.9875(11) 0.4331(3) 1.0304(6) 0.0481(19) Uani d . 1 . .
H H17A 0.9903 0.4197 1.1074 0.072 Uiso calc R 1 . .
H H17B 0.8729 0.4512 1.0195 0.072 Uiso calc R 1 . .
H H17C 1.0977 0.4527 1.0217 0.072 Uiso calc R 1 . .
C C18 0.9919(10) 0.4439(2) 0.7649(6) 0.0378(16) Uani d . 1 . .
C C19 0.9876(10) 0.4396(2) 0.6374(6) 0.0374(16) Uani d . 1 . .
C C20 0.8243(12) 0.4300(3) 0.5776(7) 0.052(2) Uani d . 1 . .
C C21 0.8162(19) 0.4272(3) 0.4604(8) 0.087(4) Uani d . 1 . .
H H21A 0.7018 0.4200 0.4206 0.105 Uiso calc R 1 . .
C C22 0.975(2) 0.4350(3) 0.4030(8) 0.100(5) Uani d . 1 . .
H H22A 0.9711 0.4331 0.3217 0.120 Uiso calc R 1 . .
C C23 1.141(2) 0.4456(4) 0.4571(10) 0.090(4) Uani d . 1 . .
H H23A 1.2508 0.4512 0.4148 0.108 Uiso calc R 1 . .
C C24 1.1454(13) 0.4478(3) 0.5754(7) 0.058(2) Uani d . 1 . .

loop_
_atom_site_aniso_label
_atom_site_aniso_U_11
_atom_site_aniso_U_22
_atom_site_aniso_U_33
_atom_site_aniso_U_12
_atom_site_aniso_U_13
_atom_site_aniso_U_23
Br1 0.0507(5) 0.0423(4) 0.0296(4) -0.0035(3) 0.0003(3) 0.0051(3)
Br2 0.0450(4) 0.0693(6) 0.0328(4) -0.0021(4) -0.0021(3) 0.0171(4)
F1 0.036(2) 0.073(3) 0.067(3) 0.004(2) 0.001(2) -0.013(2)
F2 0.039(2) 0.071(3) 0.041(2) 0.006(2) -0.0080(19) -0.004(2)
F3 0.055(3) 0.076(4) 0.102(4) -0.014(3) -0.013(3) 0.008(3)
F4 0.049(3) 0.093(4) 0.126(5) -0.006(3) 0.018(3) -0.001(4)
O1 0.095(4) 0.021(2) 0.044(3) 0.013(3) 0.016(3) 0.000(2)
O2 0.124(5) 0.029(3) 0.042(3) 0.000(3) 0.002(3) -0.002(2)
N1 0.036(3) 0.027(3) 0.026(3) -0.002(2) 0.001(2) -0.003(2)
N2 0.040(3) 0.024(3) 0.033(3) 0.000(2) 0.002(2) 0.000(2)
N3 0.037(3) 0.023(3) 0.027(3) 0.001(2) 0.000(2) -0.003(2)
N4 0.039(3) 0.025(3) 0.027(3) -0.003(2) 0.001(2) -0.005(2)
C1 0.039(4) 0.025(3) 0.033(4) -0.001(3) 0.004(3) 0.000(3)
C2 0.040(4) 0.028(3) 0.024(3) 0.001(3) 0.007(3) 0.001(3)
C3 0.029(3) 0.028(3) 0.029(3) -0.001(3) 0.004(3) -0.002(3)
C4 0.058(5) 0.027(4) 0.044(4) -0.007(3) -0.001(4) 0.000(3)
C5 0.047(4) 0.035(4) 0.032(4) -0.005(3) 0.001(3) -0.006(3)
C6 0.044(4) 0.035(4) 0.027(4) 0.002(3) 0.004(3) 0.002(3)
C7 0.041(4) 0.020(3) 0.030(4) 0.000(3) 0.002(3) 0.000(3)
C8 0.034(4) 0.027(3) 0.047(4) 0.002(3) 0.001(3) -0.004(3)
C9 0.056(5) 0.043(4) 0.031(4) -0.006(3) -0.011(3) 0.000(3)
C10 0.053(5) 0.029(4) 0.033(4) 0.002(3) -0.004(3) 0.005(3)
C11 0.038(4) 0.040(4) 0.045(4) -0.001(3) 0.010(3) 0.000(3)
C12 0.036(4) 0.037(4) 0.034(4) -0.003(3) -0.001(3) -0.007(3)
C13 0.036(4) 0.025(3) 0.038(4) -0.003(3) -0.002(3) 0.000(3)
C14 0.033(4) 0.034(4) 0.030(4) -0.003(3) 0.001(3) 0.002(3)
C15 0.040(4) 0.040(4) 0.022(3) 0.004(3) 0.000(3) -0.004(3)
C16 0.072(5) 0.032(4) 0.048(5) -0.010(4) 0.002(4) 0.005(3)
C17 0.063(5) 0.051(5) 0.030(4) 0.002(4) 0.004(4) -0.014(3)
C18 0.053(4) 0.027(4) 0.034(4) 0.009(3) 0.003(3) -0.004(3)
C19 0.055(4) 0.021(3) 0.036(4) 0.006(3) -0.002(3) 0.003(3)
C20 0.067(6) 0.037(4) 0.052(5) -0.003(4) -0.008(4) 0.008(4)
C21 0.167(12) 0.046(5) 0.047(6) -0.006(6) -0.051(7) 0.008(4)
C22 0.231(18) 0.044(6) 0.025(5) 0.015(8) 0.011(8) 0.012(4)
C23 0.147(12) 0.062(7) 0.065(7) 0.016(7) 0.052(7) 0.016(6)
C24 0.072(6) 0.048(5) 0.055(5) 0.000(4) 0.013(5) 0.003(4)

loop_
_atom_type_symbol
_atom_type_description
_atom_type_scat_dispersion_real
_atom_type_scat_dispersion_imag
_atom_type_scat_source
C C 0.0033 0.0016 'International Tables Vol C Tables 4.2.6.8 and 6.1.1.4'
H H 0.0000 0.0000 'International Tables Vol C Tables 4.2.6.8 and 6.1.1.4'
N N 0.0061 0.0033 'International Tables Vol C Tables 4.2.6.8 and 6.1.1.4'
O O 0.0106 0.0060 'International Tables Vol C Tables 4.2.6.8 and 6.1.1.4'
F F 0.0171 0.0103 'International Tables Vol C Tables 4.2.6.8 and 6.1.1.4'
Br Br -0.2901 2.4595 'International Tables Vol C Tables 4.2.6.8 and 6.1.1.4'

loop_
_geom_angle_atom_site_label_1
_geom_angle_atom_site_label_2
_geom_angle_atom_site_label_3
_geom_angle_site_symmetry_1
_geom_angle_site_symmetry_3
_geom_angle
_geom_angle_publ_flag
C3 N1 N2 . . 112.0(5) ?
C3 N1 C6 . . 128.7(5) ?
N2 N1 C6 . . 119.3(5) ?
C1 N2 N1 . . 104.8(5) ?
N4 N3 C15 . . 112.0(5) ?
N4 N3 C18 . . 119.5(5) ?
C15 N3 C18 . . 128.3(5) ?
C13 N4 N3 . . 104.9(5) ?
N2 C1 C2 . . 110.2(5) ?
N2 C1 C4 . . 120.9(6) ?
C2 C1 C4 . . 128.9(6) ?
C3 C2 C1 . . 108.3(5) ?
C3 C2 Br1 . . 125.9(5) ?
C1 C2 Br1 . . 125.7(5) ?
C2 C3 N1 . . 104.7(5) ?
C2 C3 C5 . . 130.8(6) ?
N1 C3 C5 . . 124.5(6) ?
C1 C4 H4A . . 109.5 ?
C1 C4 H4B . . 109.5 ?
H4A C4 H4B . . 109.5 ?
C1 C4 H4C . . 109.5 ?
H4A C4 H4C . . 109.5 ?
H4B C4 H4C . . 109.5 ?
C3 C5 H5A . . 109.5 ?
C3 C5 H5B . . 109.5 ?
H5A C5 H5B . . 109.5 ?
C3 C5 H5C . . 109.5 ?
H5A C5 H5C . . 109.5 ?
H5B C5 H5C . . 109.5 ?
O1 C6 N1 . . 121.9(6) ?
O1 C6 C7 . . 123.2(6) ?
N1 C6 C7 . . 114.9(5) ?
C8 C7 C12 . . 115.5(6) ?
C8 C7 C6 . . 122.2(6) ?
C12 C7 C6 . . 122.0(6) ?
F1 C8 C9 . . 120.4(6) ?
F1 C8 C7 . . 116.8(6) ?
C9 C8 C7 . . 122.9(6) ?
C8 C9 C10 . . 118.3(7) ?
C8 C9 H9A . . 120.9 ?
C10 C9 H9A . . 120.9 ?
C11 C10 C9 . . 122.1(7) ?
C11 C10 H10A . . 119.0 ?
C9 C10 H10A . . 119.0 ?
C12 C11 C10 . . 117.2(7) ?
C12 C11 H11A . . 121.4 ?
C10 C11 H11A . . 121.4 ?
F2 C12 C11 . . 119.2(6) ?
F2 C12 C7 . . 116.7(6) ?
C11 C12 C7 . . 124.1(6) ?
N4 C13 C14 . . 110.5(5) ?
N4 C13 C16 . . 121.2(6) ?
C14 C13 C16 . . 128.3(6) ?
C15 C14 C13 . . 108.3(6) ?
C15 C14 Br2 . . 125.1(5) ?
C13 C14 Br2 . . 126.6(5) ?
C14 C15 N3 . . 104.4(5) ?
C14 C15 C17 . . 130.6(6) ?
N3 C15 C17 . . 125.1(6) ?
C13 C16 H16A . . 109.5 ?
C13 C16 H16B . . 109.5 ?
H16A C16 H16B . . 109.5 ?
C13 C16 H16C . . 109.5 ?
H16A C16 H16C . . 109.5 ?
H16B C16 H16C . . 109.5 ?
C15 C17 H17A . . 109.5 ?
C15 C17 H17B . . 109.5 ?
H17A C17 H17B . . 109.5 ?
C15 C17 H17C . . 109.5 ?
H17A C17 H17C . . 109.5 ?
H17B C17 H17C . . 109.5 ?
O2 C18 N3 . . 121.6(6) ?
O2 C18 C19 . . 123.0(6) ?
N3 C18 C19 . . 115.4(5) ?
C20 C19 C24 . . 117.6(7) ?
C20 C19 C18 . . 121.3(7) ?
C24 C19 C18 . . 121.0(7) ?
F3 C20 C19 . . 117.2(7) ?
F3 C20 C21 . . 120.6(9) ?
C19 C20 C21 . . 122.2(9) ?
C22 C21 C20 . . 118.1(10) ?
C22 C21 H21A . . 120.9 ?
C20 C21 H21A . . 120.9 ?
C21 C22 C23 . . 122.5(10) ?
C21 C22 H22A . . 118.8 ?
C23 C22 H22A . . 118.8 ?
C22 C23 C24 . . 118.1(11) ?
C22 C23 H23A . . 120.9 ?
C24 C23 H23A . . 120.9 ?
F4 C24 C19 . . 117.4(8) ?
F4 C24 C23 . . 121.2(9) ?
C19 C24 C23 . . 121.4(10) ?

loop_
_geom_bond_atom_site_label_1
_geom_bond_atom_site_label_2
_geom_bond_site_symmetry_2
_geom_bond_distance
_geom_bond_publ_flag
Br1 C2 . 1.877(6) ?
Br2 C14 . 1.881(6) ?
F1 C8 . 1.358(8) ?
F2 C12 . 1.363(8) ?
F3 C20 . 1.347(9) ?
F4 C24 . 1.351(10) ?
O1 C6 . 1.185(8) ?
O2 C18 . 1.210(8) ?
N1 C3 . 1.390(8) ?
N1 N2 . 1.401(7) ?
N1 C6 . 1.403(8) ?
N2 C1 . 1.311(8) ?
N3 N4 . 1.380(7) ?
N3 C15 . 1.390(8) ?
N3 C18 . 1.403(8) ?
N4 C13 . 1.311(8) ?
C1 C2 . 1.438(9) ?
C1 C4 . 1.491(8) ?
C2 C3 . 1.346(9) ?
C3 C5 . 1.491(8) ?
C4 H4A . 0.9800 ?
C4 H4B . 0.9800 ?
C4 H4C . 0.9800 ?
C5 H5A . 0.9800 ?
C5 H5B . 0.9800 ?
C5 H5C . 0.9800 ?
C6 C7 . 1.506(8) ?
C7 C8 . 1.382(9) ?
C7 C12 . 1.389(9) ?
C8 C9 . 1.371(10) ?
C9 C10 . 1.375(10) ?
C9 H9A . 0.9500 ?
C10 C11 . 1.370(10) ?
C10 H10A . 0.9500 ?
C11 C12 . 1.368(9) ?
C11 H11A . 0.9500 ?
C13 C14 . 1.416(9) ?
C13 C16 . 1.489(9) ?
C14 C15 . 1.345(9) ?
C15 C17 . 1.487(9) ?
C16 H16A . 0.9800 ?
C16 H16B . 0.9800 ?
C16 H16C . 0.9800 ?
C17 H17A . 0.9800 ?
C17 H17B . 0.9800 ?
C17 H17C . 0.9800 ?
C18 C19 . 1.494(9) ?
C19 C20 . 1.369(10) ?
C19 C24 . 1.373(11) ?
C20 C21 . 1.371(12) ?
C21 C22 . 1.350(16) ?
C21 H21A . 0.9500 ?
C22 C23 . 1.358(17) ?
C22 H22A . 0.9500 ?
C23 C24 . 1.382(13) ?
C23 H23A . 0.9500 ?

loop_
_geom_torsion_atom_site_label_1
_geom_torsion_atom_site_label_2
_geom_torsion_atom_site_label_3
_geom_torsion_atom_site_label_4
_geom_torsion_site_symmetry_1
_geom_torsion_site_symmetry_2
_geom_torsion_site_symmetry_3
_geom_torsion_site_symmetry_4
_geom_torsion
_geom_torsion_publ_flag
C3 N1 N2 C1 . . . . -1.0(7) ?
C6 N1 N2 C1 . . . . 177.4(6) ?
C15 N3 N4 C13 . . . . 0.5(7) ?
C18 N3 N4 C13 . . . . 176.6(6) ?
N1 N2 C1 C2 . . . . 1.1(7) ?
N1 N2 C1 C4 . . . . -179.2(6) ?
N2 C1 C2 C3 . . . . -0.9(8) ?
C4 C1 C2 C3 . . . . 179.4(7) ?
N2 C1 C2 Br1 . . . . 178.8(5) ?
C4 C1 C2 Br1 . . . . -0.9(11) ?
C1 C2 C3 N1 . . . . 0.3(7) ?
Br1 C2 C3 N1 . . . . -179.4(4) ?
C1 C2 C3 C5 . . . . 178.5(6) ?
Br1 C2 C3 C5 . . . . -1.2(11) ?
N2 N1 C3 C2 . . . . 0.4(7) ?
C6 N1 C3 C2 . . . . -177.8(6) ?
N2 N1 C3 C5 . . . . -177.9(6) ?
C6 N1 C3 C5 . . . . 3.8(10) ?
C3 N1 C6 O1 . . . . 10.4(11) ?
N2 N1 C6 O1 . . . . -167.7(6) ?
C3 N1 C6 C7 . . . . -168.9(6) ?
N2 N1 C6 C7 . . . . 13.0(8) ?
O1 C6 C7 C8 . . . . 67.7(10) ?
N1 C6 C7 C8 . . . . -113.0(7) ?
O1 C6 C7 C12 . . . . -105.9(8) ?
N1 C6 C7 C12 . . . . 73.4(8) ?
C12 C7 C8 F1 . . . . 179.5(6) ?
C6 C7 C8 F1 . . . . 5.5(9) ?
C12 C7 C8 C9 . . . . -1.1(9) ?
C6 C7 C8 C9 . . . . -175.1(6) ?
F1 C8 C9 C10 . . . . -178.6(6) ?
C7 C8 C9 C10 . . . . 2.0(10) ?
C8 C9 C10 C11 . . . . -2.8(10) ?
C9 C10 C11 C12 . . . . 2.6(10) ?
C10 C11 C12 F2 . . . . -179.8(6) ?
C10 C11 C12 C7 . . . . -1.7(10) ?
C8 C7 C12 F2 . . . . 179.0(6) ?
C6 C7 C12 F2 . . . . -7.0(9) ?
C8 C7 C12 C11 . . . . 1.0(10) ?
C6 C7 C12 C11 . . . . 175.0(6) ?
N3 N4 C13 C14 . . . . -0.1(7) ?
N3 N4 C13 C16 . . . . -179.4(6) ?
N4 C13 C14 C15 . . . . -0.3(8) ?
C16 C13 C14 C15 . . . . 178.9(7) ?
N4 C13 C14 Br2 . . . . -179.3(5) ?
C16 C13 C14 Br2 . . . . -0.1(11) ?
C13 C14 C15 N3 . . . . 0.6(7) ?
Br2 C14 C15 N3 . . . . 179.6(4) ?
C13 C14 C15 C17 . . . . -179.6(7) ?
Br2 C14 C15 C17 . . . . -0.6(11) ?
N4 N3 C15 C14 . . . . -0.7(7) ?
C18 N3 C15 C14 . . . . -176.4(6) ?
N4 N3 C15 C17 . . . . 179.5(6) ?
C18 N3 C15 C17 . . . . 3.8(11) ?
N4 N3 C18 O2 . . . . -175.1(7) ?
C15 N3 C18 O2 . . . . 0.3(11) ?
N4 N3 C18 C19 . . . . 4.4(9) ?
C15 N3 C18 C19 . . . . 179.8(6) ?
O2 C18 C19 C20 . . . . -103.7(9) ?
N3 C18 C19 C20 . . . . 76.9(8) ?
O2 C18 C19 C24 . . . . 72.5(10) ?
N3 C18 C19 C24 . . . . -107.0(8) ?
C24 C19 C20 F3 . . . . -178.2(7) ?
C18 C19 C20 F3 . . . . -2.0(10) ?
C24 C19 C20 C21 . . . . 1.8(11) ?
C18 C19 C20 C21 . . . . 178.1(7) ?
F3 C20 C21 C22 . . . . 179.0(8) ?
C19 C20 C21 C22 . . . . -1.1(13) ?
C20 C21 C22 C23 . . . . -0.2(16) ?
C21 C22 C23 C24 . . . . 0.6(16) ?
C20 C19 C24 F4 . . . . 179.0(7) ?
C18 C19 C24 F4 . . . . 2.7(11) ?
C20 C19 C24 C23 . . . . -1.3(12) ?
C18 C19 C24 C23 . . . . -177.6(8) ?
C22 C23 C24 F4 . . . . 179.9(9) ?
C22 C23 C24 C19 . . . . 0.2(14) ?
